data_7220080
loop_
_publ_author_name
'Pan, Yanyan'
'Xing, Peiqi'
'Geng, Xiujuan'
'Zhu, Yujing'
'Liu, Faqian'
'Wang, Lei'

_publ_section_title
;
 Supramolecular Assemblies of 2-hydroxy-3-naphthoic Acid and
 N-Heterocycles via Various Strong Hydrogen Bonds and Weak
 X&#x2022;&#x2022;&#x2022;\p (X= C--H, \p) Interactions
;
_journal_name_full 'RSC Adv.'
_journal_paper_doi 10.1039/C5RA03837E
_journal_year 2015
_chemical_formula_moiety 'C12 H9 N2, C11 H8 O3, C11 H7 O3'
_chemical_formula_sum 'C34 H24 N2 O6'
_chemical_formula_weight 556.55
_chemical_name_systematic
;
 ?
;
_space_group_crystal_system monoclinic
_space_group_IT_number 14
_space_group_name_Hall '-P 2ybc'
_space_group_name_H-M_alt 'P 1 21/c 1'
_symmetry_space_group_name_Hall '-P 2ybc'
_symmetry_space_group_name_H-M 'P 1 21/c 1'
_atom_sites_solution_hydrogens difmap
_atom_sites_solution_primary iterative
_audit_creation_date 2015-03-29
_audit_creation_method
;
Olex2 1.2
(compiled 2015.01.26 svn.r3150 for OlexSys, GUI svn.r4998)
;
_audit_update_record
;
2015-03-29 deposited with the CCDC.
2015-04-02 downloaded from the CCDC.
;
_cell_angle_alpha 90
_cell_angle_beta 114.910(7)
_cell_angle_gamma 90
_cell_formula_units_Z 4
_cell_length_a 16.4090(10)
_cell_length_b 11.6515(4)
_cell_length_c 15.1195(10)
_cell_measurement_temperature 293(2)
_cell_volume 2621.8(3)
_computing_cell_refinement 'Bruker FRAMBO'
_computing_data_collection 'Bruker FRAMBO'
_computing_data_reduction 'Bruker SHELXTL'
_computing_molecular_graphics 'Olex2 (Dolomanov et al., 2009)'
_computing_publication_material 'Olex2 (Dolomanov et al., 2009)'
_computing_structure_refinement 'ShelXL (Sheldrick, 2008)'
_computing_structure_solution 'J. Appl. Cryst. (2007) 40, 786-790'
_diffrn_ambient_temperature 293(2)
_diffrn_measured_fraction_theta_full 0.966
_diffrn_measured_fraction_theta_max 0.852
_diffrn_measurement_device_type 'multiwire proportional'
_diffrn_measurement_method 'phi and omega scans'
_diffrn_radiation_monochromator graphite
_diffrn_radiation_type MoK\a
_diffrn_radiation_wavelength 0.71073
_diffrn_reflns_av_R_equivalents 0.0292
_diffrn_reflns_av_unetI/netI 0.0453
_diffrn_reflns_Laue_measured_fraction_full 0.966
_diffrn_reflns_Laue_measured_fraction_max 0.852
_diffrn_reflns_limit_h_max 16
_diffrn_reflns_limit_h_min -22
_diffrn_reflns_limit_k_max 11
_diffrn_reflns_limit_k_min -14
_diffrn_reflns_limit_l_max 19
_diffrn_reflns_limit_l_min -20
_diffrn_reflns_number 14293
_diffrn_reflns_point_group_measured_fraction_full 0.966
_diffrn_reflns_point_group_measured_fraction_max 0.852
_diffrn_reflns_theta_full 27.500
_diffrn_reflns_theta_max 29.432
_diffrn_reflns_theta_min 2.328
_diffrn_source_current n/a
_diffrn_source_voltage n/a
_exptl_absorpt_coefficient_mu 0.098
_exptl_absorpt_correction_type none
_exptl_crystal_colour 'clear light colourless'
_exptl_crystal_colour_lustre clear
_exptl_crystal_colour_modifier light
_exptl_crystal_colour_primary colourless
_exptl_crystal_density_diffrn 1.410
_exptl_crystal_description plate
_exptl_crystal_F_000 1160
_exptl_crystal_size_max 0.22
_exptl_crystal_size_mid 0.16
_exptl_crystal_size_min 0.12
_refine_diff_density_max 0.206
_refine_diff_density_min -0.234
_refine_diff_density_rms 0.037
_refine_ls_extinction_method none
_refine_ls_goodness_of_fit_ref 1.042
_refine_ls_hydrogen_treatment refall
_refine_ls_matrix_type full
_refine_ls_number_parameters 475
_refine_ls_number_reflns 6182
_refine_ls_number_restraints 1
_refine_ls_restrained_S_all 1.043
_refine_ls_R_factor_all 0.0882
_refine_ls_R_factor_gt 0.0555
_refine_ls_shift/su_max 0.001
_refine_ls_shift/su_mean 0.000
_refine_ls_structure_factor_coef Fsqd
_refine_ls_weighting_details
;
 w=1/[\s^2^(Fo^2^)+(0.0385P)^2^+0.5326P]
 where P=(Fo^2^+2Fc^2^)/3
;
_refine_ls_weighting_scheme calc
_refine_ls_wR_factor_gt 0.1020
_refine_ls_wR_factor_ref 0.1151
_reflns_Friedel_coverage 0.000
_reflns_number_gt 4274
_reflns_number_total 6182
_reflns_threshold_expression 'I > 2\s(I)'
_cod_data_source_file c5ra03837e2.cif
_cod_data_source_block COMPOUND7
_cod_database_code 7220080
_shelxl_version_number 2013-2
_shelx_space_group_comment
;
The symmetry employed for this shelxl refinement is uniquely defined
by the following loop, which should always be used as a source of
symmetry information in preference to the above space-group names.
They are only intended as comments.
;
_olex2_refinement_description
;
1. Restrained distances
 O4-H4
 0.85 with sigma of 0.01
;
_olex2_submission_special_instructions 'No special instructions were received'

loop_
_space_group_symop_operation_xyz
'x, y, z'
'-x, y+1/2, -z+1/2'
'-x, -y, -z'
'x, -y-1/2, z-1/2'

loop_
_atom_site_label
_atom_site_type_symbol
_atom_site_fract_x
_atom_site_fract_y
_atom_site_fract_z
_atom_site_U_iso_or_equiv
_atom_site_adp_type
_atom_site_occupancy
_atom_site_site_symmetry_order
_atom_site_calc_flag
_atom_site_refinement_flags_posn
N1 N 0.10784(10) 0.79182(12) 0.01230(11) 0.0345(3) Uani 1 1 d .
O4 O 0.00474(8) 0.96113(10) -0.38680(10) 0.0439(3) Uani 1 1 d D
O5 O 0.02302(8) 1.15055(10) -0.38663(9) 0.0476(3) Uani 1 1 d .
C5 C 0.15976(11) 0.93546(14) -0.21821(12) 0.0314(4) Uani 1 1 d .
C6 C 0.13396(11) 1.04111(13) -0.26178(12) 0.0308(4) Uani 1 1 d .
N2 N -0.00737(9) 0.92242(12) -0.13781(11) 0.0379(3) Uani 1 1 d .
O6 O 0.16615(10) 1.24525(10) -0.25480(11) 0.0557(4) Uani 1 1 d .
C9 C 0.23915(11) 0.91983(13) -0.13250(12) 0.0329(4) Uani 1 1 d .
C10 C 0.06131(11) 0.97583(13) -0.06507(12) 0.0326(4) Uani 1 1 d .
C12 C 0.12176(11) 0.90681(13) 0.01314(12) 0.0318(4) Uani 1 1 d .
C14 C 0.04850(11) 1.05441(14) -0.35126(12) 0.0334(4) Uani 1 1 d .
C16 C 0.18859(12) 1.13827(13) -0.21738(13) 0.0368(4) Uani 1 1 d .
C17 C 0.26644(12) 1.12512(16) -0.13438(14) 0.0428(4) Uani 1 1 d .
C18 C 0.26533(13) 0.81163(16) -0.08665(14) 0.0410(4) Uani 1 1 d .
C21 C 0.07700(12) 1.09512(14) -0.06153(14) 0.0381(4) Uani 1 1 d .
C22 C 0.29392(11) 1.01701(15) -0.09034(13) 0.0379(4) Uani 1 1 d .
C24 C -0.06178(13) 0.98807(16) -0.20992(15) 0.0442(4) Uani 1 1 d .
C25 C 0.19484(12) 0.95502(15) 0.09158(13) 0.0393(4) Uani 1 1 d .
C26 C 0.01688(14) 1.16014(16) -0.14026(16) 0.0457(5) Uani 1 1 d .
C27 C 0.23316(13) 0.76632(18) 0.16131(15) 0.0474(5) Uani 1 1 d .
C28 C 0.16011(12) 0.72219(16) 0.08283(14) 0.0401(4) Uani 1 1 d .
C29 C 0.15092(15) 1.14268(17) 0.01945(16) 0.0500(5) Uani 1 1 d .
C31 C 0.37367(13) 1.00099(19) -0.00367(16) 0.0536(5) Uani 1 1 d .
C34 C 0.25066(13) 0.88159(18) 0.16543(15) 0.0490(5) Uani 1 1 d .
C35 C -0.05177(14) 1.10686(16) -0.21413(16) 0.0468(5) Uani 1 1 d .
C36 C 0.20720(15) 1.07681(17) 0.09195(16) 0.0516(5) Uani 1 1 d .
C39 C 0.34198(14) 0.80001(18) -0.00352(15) 0.0505(5) Uani 1 1 d .
C41 C 0.39649(15) 0.8958(2) 0.03806(17) 0.0586(6) Uani 1 1 d .
O1 O 0.15181(8) 1.45169(10) 0.01620(10) 0.0473(3) Uani 1 1 d .
C11 C 0.30350(11) 1.41437(13) 0.04563(13) 0.0360(4) Uani 1 1 d .
C13 C 0.39654(11) 1.28375(14) 0.17472(13) 0.0390(4) Uani 1 1 d .
O2 O 0.20800(9) 1.54241(11) -0.07527(11) 0.0610(4) Uani 1 1 d .
C19 C 0.31849(11) 1.35075(14) 0.12758(13) 0.0369(4) Uani 1 1 d .
C20 C 0.46095(11) 1.28250(15) 0.13456(14) 0.0432(4) Uani 1 1 d .
C23 C 0.21552(12) 1.47452(14) -0.00844(14) 0.0409(4) Uani 1 1 d .
O3 O 0.35987(11) 1.48190(15) -0.06899(12) 0.0718(5) Uani 1 1 d .
C32 C 0.54399(15) 1.1369(2) 0.25197(19) 0.0660(7) Uani 1 1 d .
C33 C 0.37111(12) 1.41705(16) 0.00991(14) 0.0450(5) Uani 1 1 d .
C37 C 0.41015(14) 1.21263(17) 0.25580(15) 0.0493(5) Uani 1 1 d .
C38 C 0.44704(13) 1.35230(18) 0.05343(16) 0.0516(5) Uani 1 1 d .
C40 C 0.48150(15) 1.14006(19) 0.29282(18) 0.0602(6) Uani 1 1 d .
C42 C 0.53518(14) 1.2067(2) 0.17676(18) 0.0590(6) Uani 1 1 d .
H5 H 0.1209(11) 0.8707(13) -0.2473(12) 0.031(4) Uiso 1 1 d .
H17 H 0.3001(12) 1.1909(15) -0.1044(14) 0.046(5) Uiso 1 1 d .
H19 H 0.2728(12) 1.3505(14) 0.1520(13) 0.039(5) Uiso 1 1 d .
H24 H -0.1128(13) 0.9489(15) -0.2626(14) 0.049(5) Uiso 1 1 d .
H26 H 0.0262(12) 1.2397(16) -0.1413(13) 0.048(5) Uiso 1 1 d .
H28 H 0.1427(12) 0.6409(16) 0.0739(13) 0.045(5) Uiso 1 1 d .
H39 H 0.3593(13) 0.7253(16) 0.0262(14) 0.052(5) Uiso 1 1 d .
H27 H 0.2701(13) 0.7149(16) 0.2102(15) 0.056(6) Uiso 1 1 d .
H34 H 0.3033(14) 0.9130(17) 0.2205(16) 0.063(6) Uiso 1 1 d .
H35 H -0.0948(13) 1.1484(16) -0.2708(15) 0.057(6) Uiso 1 1 d .
H29 H 0.1583(13) 1.2246(17) 0.0210(14) 0.058(6) Uiso 1 1 d .
H18 H 0.2293(12) 0.7474(16) -0.1145(13) 0.045(5) Uiso 1 1 d .
H37 H 0.3663(13) 1.2151(16) 0.2819(14) 0.054(6) Uiso 1 1 d .
H31 H 0.4090(13) 1.0666(17) 0.0222(15) 0.058(6) Uiso 1 1 d .
H1 H 0.0595(13) 0.7619(16) -0.0392(14) 0.048(5) Uiso 1 1 d .
H38 H 0.4902(14) 1.3509(16) 0.0295(15) 0.060(6) Uiso 1 1 d .
H41 H 0.4504(15) 0.8865(18) 0.0966(17) 0.070(7) Uiso 1 1 d .
H32 H 0.5945(16) 1.0860(19) 0.2784(17) 0.079(7) Uiso 1 1 d .
H42 H 0.5738(14) 1.2041(16) 0.1455(15) 0.057(6) Uiso 1 1 d .
H36 H 0.2596(15) 1.1074(17) 0.1472(16) 0.066(6) Uiso 1 1 d .
H40 H 0.4854(15) 1.0894(19) 0.3439(18) 0.075(7) Uiso 1 1 d .
H6 H 0.1085(17) 1.238(2) -0.3078(19) 0.089(8) Uiso 1 1 d .
H3 H 0.303(2) 1.519(2) -0.087(2) 0.111(10) Uiso 1 1 d .
H4 H -0.0511(9) 0.968(2) -0.4313(16) 0.116(11) Uiso 1 1 d D

loop_
_atom_site_aniso_label
_atom_site_aniso_U_11
_atom_site_aniso_U_22
_atom_site_aniso_U_33
_atom_site_aniso_U_23
_atom_site_aniso_U_13
_atom_site_aniso_U_12
N1 0.0337(8) 0.0333(8) 0.0333(9) -0.0031(7) 0.0109(7) -0.0023(7)
O4 0.0363(7) 0.0385(7) 0.0423(8) -0.0007(6) 0.0024(6) -0.0011(6)
O5 0.0472(8) 0.0362(7) 0.0461(8) 0.0081(6) 0.0066(6) 0.0079(6)
C5 0.0308(9) 0.0297(8) 0.0317(9) -0.0021(7) 0.0113(7) -0.0019(7)
C6 0.0301(8) 0.0312(8) 0.0315(9) -0.0008(7) 0.0133(7) 0.0005(7)
N2 0.0367(8) 0.0368(8) 0.0361(9) 0.0005(7) 0.0115(7) -0.0005(7)
O6 0.0549(9) 0.0309(7) 0.0614(10) 0.0099(6) 0.0051(8) -0.0050(6)
C9 0.0312(9) 0.0352(9) 0.0318(9) 0.0012(7) 0.0129(8) 0.0019(7)
C10 0.0341(9) 0.0332(8) 0.0345(10) -0.0025(7) 0.0182(8) -0.0011(7)
C12 0.0343(9) 0.0311(8) 0.0329(9) -0.0043(7) 0.0171(8) -0.0041(7)
C14 0.0327(9) 0.0330(9) 0.0328(10) -0.0004(7) 0.0120(8) 0.0011(8)
C16 0.0392(10) 0.0301(9) 0.0404(11) 0.0033(8) 0.0160(9) -0.0017(8)
C17 0.0401(10) 0.0363(10) 0.0431(12) -0.0032(9) 0.0088(9) -0.0115(9)
C18 0.0416(10) 0.0373(10) 0.0397(11) 0.0039(8) 0.0128(9) 0.0045(9)
C21 0.0449(10) 0.0323(9) 0.0450(11) -0.0029(8) 0.0265(9) -0.0026(8)
C22 0.0324(9) 0.0428(10) 0.0347(10) -0.0008(8) 0.0104(8) -0.0019(8)
C24 0.0397(10) 0.0457(11) 0.0432(12) 0.0028(9) 0.0136(9) 0.0046(9)
C25 0.0376(10) 0.0430(10) 0.0363(10) -0.0042(8) 0.0147(8) -0.0081(8)
C26 0.0581(13) 0.0309(10) 0.0579(14) 0.0045(9) 0.0341(11) 0.0053(9)
C27 0.0387(11) 0.0558(12) 0.0419(12) 0.0091(10) 0.0112(10) 0.0042(10)
C28 0.0406(10) 0.0374(10) 0.0410(11) 0.0052(8) 0.0159(9) 0.0045(9)
C29 0.0608(13) 0.0350(10) 0.0568(14) -0.0080(10) 0.0273(11) -0.0133(10)
C31 0.0406(11) 0.0543(12) 0.0480(13) -0.0024(10) 0.0011(10) -0.0069(10)
C34 0.0383(11) 0.0616(13) 0.0387(12) -0.0038(10) 0.0079(9) -0.0107(10)
C35 0.0466(11) 0.0450(11) 0.0499(13) 0.0102(10) 0.0213(10) 0.0132(10)
C36 0.0539(12) 0.0477(11) 0.0473(13) -0.0115(10) 0.0158(11) -0.0198(10)
C39 0.0487(12) 0.0495(12) 0.0449(12) 0.0118(10) 0.0115(10) 0.0125(10)
C41 0.0425(12) 0.0692(15) 0.0442(13) 0.0050(11) -0.0012(10) 0.0081(11)
O1 0.0334(7) 0.0510(8) 0.0502(8) 0.0070(6) 0.0106(6) 0.0054(6)
C11 0.0315(9) 0.0317(8) 0.0372(10) -0.0044(7) 0.0069(8) -0.0066(7)
C13 0.0307(9) 0.0375(9) 0.0382(11) -0.0049(8) 0.0041(8) -0.0059(8)
O2 0.0530(9) 0.0526(8) 0.0650(10) 0.0238(7) 0.0128(8) 0.0019(7)
C19 0.0299(9) 0.0385(9) 0.0373(10) -0.0041(8) 0.0093(8) -0.0041(8)
C20 0.0275(9) 0.0466(10) 0.0437(11) -0.0066(9) 0.0033(8) -0.0060(8)
C23 0.0408(10) 0.0285(9) 0.0420(11) -0.0026(8) 0.0063(9) -0.0050(8)
O3 0.0628(10) 0.0863(11) 0.0719(12) 0.0333(9) 0.0339(9) 0.0041(9)
C32 0.0409(12) 0.0634(14) 0.0664(17) 0.0045(13) -0.0041(12) 0.0122(11)
C33 0.0399(10) 0.0459(10) 0.0444(12) 0.0031(9) 0.0131(9) -0.0082(9)
C37 0.0414(11) 0.0545(12) 0.0398(12) 0.0022(9) 0.0051(10) -0.0050(10)
C38 0.0350(10) 0.0638(13) 0.0571(14) -0.0024(11) 0.0203(10) -0.0061(10)
C40 0.0499(13) 0.0568(13) 0.0496(14) 0.0089(11) -0.0028(11) -0.0008(11)
C42 0.0324(11) 0.0723(15) 0.0601(15) -0.0044(12) 0.0076(11) 0.0041(10)

loop_
_atom_type_symbol
_atom_type_description
_atom_type_scat_dispersion_real
_atom_type_scat_dispersion_imag
_atom_type_scat_source
C C 0.0033 0.0016 'International Tables Vol C Tables 4.2.6.8 and 6.1.1.4'
H H 0.0000 0.0000 'International Tables Vol C Tables 4.2.6.8 and 6.1.1.4'
N N 0.0061 0.0033 'International Tables Vol C Tables 4.2.6.8 and 6.1.1.4'
O O 0.0106 0.0060 'International Tables Vol C Tables 4.2.6.8 and 6.1.1.4'

loop_
_geom_angle_atom_site_label_1
_geom_angle_atom_site_label_2
_geom_angle_atom_site_label_3
_geom_angle
C28 N1 C12 123.12(16)
C6 C5 C9 122.31(15)
C5 C6 C14 120.64(14)
C5 C6 C16 118.67(15)
C16 C6 C14 120.65(14)
C24 N2 C10 116.54(15)
C5 C9 C18 122.52(16)
C5 C9 C22 118.36(15)
C18 C9 C22 119.11(16)
N2 C10 C12 117.72(14)
N2 C10 C21 124.16(16)
C21 C10 C12 118.12(15)
N1 C12 C10 119.49(15)
N1 C12 C25 118.95(16)
C25 C12 C10 121.56(15)
O4 C14 C6 115.89(14)
O5 C14 O4 123.82(16)
O5 C14 C6 120.29(15)
O6 C16 C6 121.89(16)
O6 C16 C17 118.03(15)
C17 C16 C6 120.09(15)
C16 C17 C22 121.50(16)
C39 C18 C9 120.88(19)
C10 C21 C29 119.47(17)
C26 C21 C10 116.57(17)
C26 C21 C29 123.96(17)
C9 C22 C31 118.19(16)
C17 C22 C9 119.05(16)
C17 C22 C31 122.75(17)
N2 C24 C35 123.93(19)
C12 C25 C36 118.01(17)
C34 C25 C12 118.03(16)
C34 C25 C36 123.96(18)
C35 C26 C21 119.58(17)
C34 C27 C28 119.55(19)
N1 C28 C27 119.72(18)
C36 C29 C21 121.69(18)
C41 C31 C22 120.9(2)
C27 C34 C25 120.62(19)
C26 C35 C24 119.21(19)
C29 C36 C25 121.13(19)
C18 C39 C41 120.15(19)
C31 C41 C39 120.7(2)
C19 C11 C23 120.61(16)
C19 C11 C33 118.79(16)
C33 C11 C23 120.51(16)
C19 C13 C20 118.00(17)
C19 C13 C37 122.65(18)
C37 C13 C20 119.22(17)
C11 C19 C13 122.27(17)
C38 C20 C13 119.26(17)
C38 C20 C42 123.0(2)
C42 C20 C13 117.73(19)
O1 C23 C11 117.52(16)
O2 C23 O1 123.68(17)
O2 C23 C11 118.80(17)
C42 C32 C40 120.9(2)
O3 C33 C11 120.42(17)
O3 C33 C38 119.32(18)
C38 C33 C11 120.24(18)
C40 C37 C13 121.0(2)
C33 C38 C20 121.28(19)
C37 C40 C32 119.8(2)
C32 C42 C20 121.2(2)

loop_
_geom_bond_atom_site_label_1
_geom_bond_atom_site_label_2
_geom_bond_distance
N1 C12 1.358(2)
N1 C28 1.327(2)
O4 C14 1.2886(19)
O5 C14 1.2358(19)
C5 C6 1.376(2)
C5 C9 1.410(2)
C6 C14 1.491(2)
C6 C16 1.424(2)
N2 C10 1.350(2)
N2 C24 1.323(2)
O6 C16 1.354(2)
C9 C18 1.416(2)
C9 C22 1.419(2)
C10 C12 1.429(2)
C10 C21 1.410(2)
C12 C25 1.401(2)
C16 C17 1.371(2)
C17 C22 1.407(2)
C18 C39 1.360(3)
C21 C26 1.405(3)
C21 C29 1.424(3)
C22 C31 1.421(3)
C24 C35 1.398(3)
C25 C34 1.399(3)
C25 C36 1.433(3)
C26 C35 1.357(3)
C27 C28 1.382(3)
C27 C34 1.369(3)
C29 C36 1.338(3)
C31 C41 1.357(3)
C39 C41 1.402(3)
O1 C23 1.277(2)
C11 C19 1.374(2)
C11 C23 1.500(2)
C11 C33 1.424(2)
C13 C19 1.410(2)
C13 C20 1.424(3)
C13 C37 1.417(3)
O2 C23 1.248(2)
C20 C38 1.408(3)
C20 C42 1.420(3)
O3 C33 1.357(2)
C32 C40 1.403(3)
C32 C42 1.356(3)
C33 C38 1.365(3)
C37 C40 1.359(3)
